data_7010940
loop_
_publ_author_name
'Muthu, Sebastian'
'Yip, John H. K.'
'Vittal, Jagadese J.'

_publ_section_title
;
 Coordination polymers of d10 metals and
 N,N'-bis(3-pyridinecarboxamide)-1,2-ethane
;
_journal_issue 24
_journal_name_full 'Journal of the Chemical Society, Dalton Transactions'
_journal_page_first 3577
_journal_paper_doi 10.1039/b105696b
_journal_year 2001
_chemical_formula_sum 'C14 H19 Cd Cl2 N4 O13'
_chemical_formula_weight 634.63
_space_group_IT_number 15
_symmetry_cell_setting monoclinic
_symmetry_space_group_name_Hall '-C 2yc'
_symmetry_space_group_name_H-M 'C 1 2/c 1'
_atom_sites_solution_hydrogens geom
_atom_sites_solution_primary direct
_atom_sites_solution_secondary difmap
_audit_creation_method SHELXL-97
_cell_angle_alpha 90.00
_cell_angle_beta 112.487(2)
_cell_angle_gamma 90.00
_cell_formula_units_Z 4
_cell_length_a 17.8353(19)
_cell_length_b 7.5368(8)
_cell_length_c 17.1661(17)
_cell_measurement_reflns_used 5645
_cell_measurement_temperature 223(2)
_cell_measurement_theta_max 24.5
_cell_measurement_theta_min 2.45
_cell_volume 2132.0(4)
_computing_cell_refinement 'Bruker AXS, SAINT'
_computing_data_collection 'Bruker AXS, SMART'
_computing_data_reduction 'Bruker AXS, SAINT'
_computing_molecular_graphics 'Bruker AXS, SHELXTL'
_computing_publication_material 'Bruker AXS, SHELXTL'
_computing_structure_refinement 'SHELXL-97 (Sheldrick, 1997)'
_computing_structure_solution 'SHELXS-97 (Sheldrick, 1990)'
_diffrn_ambient_temperature 223(2)
_diffrn_measured_fraction_theta_full 1.000
_diffrn_measured_fraction_theta_max 1.000
_diffrn_measurement_method '\w scans'
_diffrn_radiation_monochromator graphite
_diffrn_radiation_source 'fine-focus sealed tube'
_diffrn_radiation_type MoK\a
_diffrn_radiation_wavelength 0.71073
_diffrn_reflns_av_R_equivalents 0.0605
_diffrn_reflns_av_sigmaI/netI 0.0563
_diffrn_reflns_limit_h_max 21
_diffrn_reflns_limit_h_min -21
_diffrn_reflns_limit_k_max 8
_diffrn_reflns_limit_k_min -8
_diffrn_reflns_limit_l_max 16
_diffrn_reflns_limit_l_min -20
_diffrn_reflns_number 5977
_diffrn_reflns_theta_full 24.99
_diffrn_reflns_theta_max 24.99
_diffrn_reflns_theta_min 2.47
_exptl_absorpt_coefficient_mu 1.353
_exptl_absorpt_correction_T_max 0.9321
_exptl_absorpt_correction_T_min 0.6500
_exptl_absorpt_correction_type 'sadabs (Sheldrick, 1996)'
_exptl_crystal_colour colorless
_exptl_crystal_density_diffrn 1.977
_exptl_crystal_density_meas ?
_exptl_crystal_density_method .
_exptl_crystal_description blocks
_exptl_crystal_F_000 1268
_exptl_crystal_size_max 0.24
_exptl_crystal_size_mid 0.10
_exptl_crystal_size_min 0.03
_refine_diff_density_max 0.767
_refine_diff_density_min -1.812
_refine_diff_density_rms 0.122
_refine_ls_extinction_method none
_refine_ls_goodness_of_fit_ref 1.047
_refine_ls_hydrogen_treatment mixed
_refine_ls_matrix_type full
_refine_ls_number_parameters 168
_refine_ls_number_reflns 1884
_refine_ls_number_restraints 25
_refine_ls_restrained_S_all 1.046
_refine_ls_R_factor_all 0.0684
_refine_ls_R_factor_gt 0.0489
_refine_ls_shift/su_max 0.000
_refine_ls_shift/su_mean 0.000
_refine_ls_structure_factor_coef Fsqd
_refine_ls_weighting_details 'calc w=1/[\s^2^(Fo^2^)+(0.0600P)^2^+0.0000P] where P=(Fo^2^+2Fc^2^)/3'
_refine_ls_weighting_scheme calc
_refine_ls_wR_factor_gt 0.1088
_refine_ls_wR_factor_ref 0.1191
_reflns_number_gt 1413
_reflns_number_total 1884
_reflns_threshold_expression >2sigma(I)
_cod_data_source_file b105696b.txt
_cod_data_source_block 1149
_cod_original_sg_symbol_H-M C2/c
_cod_database_code 7010940

loop_
_symmetry_equiv_pos_as_xyz
'x, y, z'
'-x, y, -z+1/2'
'x+1/2, y+1/2, z'
'-x+1/2, y+1/2, -z+1/2'
'-x, -y, -z'
'x, -y, z-1/2'
'-x+1/2, -y+1/2, -z'
'x+1/2, -y+1/2, z-1/2'

loop_
_atom_site_label
_atom_site_type_symbol
_atom_site_fract_x
_atom_site_fract_y
_atom_site_fract_z
_atom_site_U_iso_or_equiv
_atom_site_adp_type
_atom_site_occupancy
_atom_site_symmetry_multiplicity
_atom_site_calc_flag
_atom_site_refinement_flags
_atom_site_disorder_assembly
_atom_site_disorder_group
Cd1 Cd 0.5000 0.20885(8) 0.2500 0.0604(3) Uani 1 2 d S . .
O1 O 0.4280(2) 0.2540(5) 0.6100(2) 0.0510(11) Uani 1 1 d . . .
O2 O 0.5000 0.5084(7) 0.2500 0.0510(14) Uani 1 2 d SD . .
H2 H 0.478(9) 0.592(16) 0.205(7) 0.111 Uiso 0.50 1 d PD . .
O3 O 0.5911(2) -0.0144(6) 0.2718(3) 0.0586(11) Uani 1 1 d D . .
H3A H 0.597(3) -0.118(4) 0.305(2) 0.032 Uiso 1 1 d D . .
H3B H 0.643(3) -0.013(11) 0.268(7) 0.213 Uiso 1 1 d D . .
N1 N 0.5275(3) 0.2311(5) 0.3899(3) 0.0393(11) Uani 1 1 d . . .
N2 N 0.3421(3) 0.1761(7) 0.4819(3) 0.0521(14) Uani 1 1 d . . .
H2A H 0.331(4) 0.171(9) 0.431(4) 0.07(2) Uiso 1 1 d . . .
C1 C 0.6019(4) 0.2661(8) 0.4441(4) 0.0505(16) Uani 1 1 d . . .
H1 H 0.6441 0.2756 0.4241 0.061 Uiso 1 1 calc R . .
C2B C 0.6196(4) 0.2893(8) 0.5293(4) 0.0520(15) Uani 1 1 d . . .
H2' H 0.6729 0.3137 0.5667 0.062 Uiso 1 1 calc R . .
C3 C 0.5579(3) 0.2759(7) 0.5584(3) 0.0374(12) Uani 1 1 d . . .
H3 H 0.5687 0.2910 0.6160 0.045 Uiso 1 1 calc R . .
C4 C 0.4807(3) 0.2404(6) 0.5032(3) 0.0308(11) Uani 1 1 d . . .
C5 C 0.4677(3) 0.2191(7) 0.4180(3) 0.0378(12) Uani 1 1 d . . .
H5 H 0.4148 0.1953 0.3792 0.045 Uiso 1 1 calc R . .
C6 C 0.4140(3) 0.2240(7) 0.5352(3) 0.0340(12) Uani 1 1 d . . .
C7 C 0.2710(3) 0.1627(9) 0.5040(4) 0.0523(15) Uani 1 1 d . . .
H7A H 0.2879 0.1199 0.5621 0.063 Uiso 1 1 calc R . .
H7B H 0.2331 0.0760 0.4669 0.063 Uiso 1 1 calc R . .
Cl1 Cl 0.70928(7) 0.47008(17) 0.26897(7) 0.0377(3) Uani 1 1 d D . .
O4 O 0.6733(3) 0.6301(6) 0.2821(3) 0.0703(13) Uani 1 1 d D . .
O5 O 0.6946(2) 0.4501(6) 0.1826(2) 0.0551(11) Uani 1 1 d D . .
O6 O 0.6752(3) 0.3206(6) 0.2955(3) 0.0683(13) Uani 1 1 d D . .
O7 O 0.7953(2) 0.4760(7) 0.3156(2) 0.0669(13) Uani 1 1 d D . .

loop_
_atom_site_aniso_label
_atom_site_aniso_U_11
_atom_site_aniso_U_22
_atom_site_aniso_U_33
_atom_site_aniso_U_23
_atom_site_aniso_U_13
_atom_site_aniso_U_12
Cd1 0.1301(7) 0.0338(4) 0.0261(4) 0.000 0.0396(4) 0.000
O1 0.052(2) 0.076(3) 0.030(2) -0.0073(18) 0.0209(18) -0.005(2)
O2 0.061(4) 0.033(3) 0.040(3) 0.000 -0.001(3) 0.000
O3 0.056(3) 0.068(3) 0.064(3) 0.009(2) 0.037(2) -0.006(2)
N1 0.062(3) 0.035(2) 0.025(2) -0.0009(18) 0.022(2) -0.003(2)
N2 0.041(3) 0.078(4) 0.037(3) -0.017(2) 0.014(2) 0.000(3)
C1 0.069(4) 0.054(4) 0.045(3) -0.012(3) 0.040(3) -0.023(3)
C2B 0.056(4) 0.068(4) 0.038(3) -0.014(3) 0.024(3) -0.024(3)
C3 0.049(3) 0.043(3) 0.022(3) -0.005(2) 0.016(2) -0.005(3)
C4 0.041(3) 0.029(3) 0.024(2) 0.0007(19) 0.014(2) 0.006(2)
C5 0.053(3) 0.037(3) 0.021(2) 0.002(2) 0.012(2) 0.009(3)
C6 0.039(3) 0.038(3) 0.025(3) -0.001(2) 0.011(2) 0.008(2)
C7 0.043(3) 0.070(4) 0.040(3) -0.014(3) 0.013(3) -0.001(3)
Cl1 0.0400(7) 0.0416(8) 0.0340(7) 0.0009(5) 0.0169(6) 0.0044(6)
O4 0.065(3) 0.049(3) 0.110(4) -0.011(3) 0.048(3) 0.009(2)
O5 0.065(3) 0.063(3) 0.033(2) 0.0013(18) 0.0134(18) -0.006(2)
O6 0.087(3) 0.057(3) 0.086(3) 0.028(2) 0.061(3) 0.015(2)
O7 0.038(2) 0.099(4) 0.045(2) -0.016(2) -0.0046(18) 0.013(2)

loop_
_atom_type_symbol
_atom_type_description
_atom_type_scat_dispersion_real
_atom_type_scat_dispersion_imag
_atom_type_scat_source
C C 0.0033 0.0016 'International Tables Vol C Tables 4.2.6.8 and 6.1.1.4'
H H 0.0000 0.0000 'International Tables Vol C Tables 4.2.6.8 and 6.1.1.4'
N N 0.0061 0.0033 'International Tables Vol C Tables 4.2.6.8 and 6.1.1.4'
O O 0.0106 0.0060 'International Tables Vol C Tables 4.2.6.8 and 6.1.1.4'
Cl Cl 0.1484 0.1585 'International Tables Vol C Tables 4.2.6.8 and 6.1.1.4'
Cd Cd -0.8075 1.2024 'International Tables Vol C Tables 4.2.6.8 and 6.1.1.4'

loop_
_geom_angle_atom_site_label_1
_geom_angle_atom_site_label_2
_geom_angle_atom_site_label_3
_geom_angle
_geom_angle_site_symmetry_1
_geom_angle_site_symmetry_3
_geom_angle_publ_flag
O2 Cd1 N1 85.75(11) . . ?
O2 Cd1 N1 85.75(10) . 2_655 ?
N1 Cd1 N1 171.5(2) . 2_655 ?
O2 Cd1 O3 137.86(11) . 2_655 ?
N1 Cd1 O3 94.64(15) . 2_655 ?
N1 Cd1 O3 91.66(15) 2_655 2_655 ?
O2 Cd1 O3 137.86(11) . . ?
N1 Cd1 O3 91.66(15) . . ?
N1 Cd1 O3 94.64(15) 2_655 . ?
O3 Cd1 O3 84.3(2) 2_655 . ?
C1 N1 C5 119.1(4) . . ?
C1 N1 Cd1 120.8(3) . . ?
C5 N1 Cd1 120.0(4) . . ?
C6 N2 C7 123.6(5) . . ?
N1 C1 C2B 121.9(5) . . ?
C3 C2B C1 119.0(6) . . ?
C4 C3 C2B 119.8(5) . . ?
C3 C4 C5 117.9(4) . . ?
C3 C4 C6 119.6(4) . . ?
C5 C4 C6 122.5(5) . . ?
N1 C5 C4 122.3(5) . . ?
O1 C6 N2 122.2(5) . . ?
O1 C6 C4 119.7(5) . . ?
N2 C6 C4 118.0(4) . . ?
N2 C7 C7 111.8(7) . 7_556 ?
O5 Cl1 O4 110.0(3) . . ?
O5 Cl1 O7 108.6(2) . . ?
O4 Cl1 O7 109.6(3) . . ?
O5 Cl1 O6 108.6(3) . . ?
O4 Cl1 O6 110.1(3) . . ?
O7 Cl1 O6 109.9(3) . . ?

loop_
_geom_bond_atom_site_label_1
_geom_bond_atom_site_label_2
_geom_bond_distance
_geom_bond_site_symmetry_2
_geom_bond_publ_flag
Cd1 O2 2.257(5) . ?
Cd1 N1 2.266(4) . ?
Cd1 N1 2.266(4) 2_655 ?
Cd1 O3 2.269(4) 2_655 ?
Cd1 O3 2.269(4) . ?
O1 C6 1.232(6) . ?
N1 C1 1.324(8) . ?
N1 C5 1.332(7) . ?
N2 C6 1.310(7) . ?
N2 C7 1.459(7) . ?
C1 C2B 1.385(8) . ?
C2B C3 1.374(8) . ?
C3 C4 1.366(7) . ?
C4 C5 1.399(6) . ?
C4 C6 1.495(7) . ?
C7 C7 1.495(12) 7_556 ?
Cl1 O5 1.412(4) . ?
Cl1 O4 1.424(4) . ?
Cl1 O7 1.434(4) . ?
Cl1 O6 1.435(4) . ?
